data_4332421
loop_
_publ_author_name
'del C. Fern\'andez-Fern\'andez, M.'
'Bastida, R.'
'Mac\'ias, A.'
'P\'erez-Lourido, P.'
'Platas-Iglesias, C.'
'Valencia, L.'

_publ_section_title
;
 Lanthanide(III) Complexes with a Tetrapyridine Pendant-Armed Macrocyclic
 Ligand:&#x00A0;1H NMR Structural Determination in Solution, X-ray
 Diffraction, and Density-Functional Theory Calculations
;
_journal_issue 11
_journal_name_full 'Inorganic Chemistry'
_journal_page_first 4484
_journal_page_last 4496
_journal_paper_doi 10.1021/ic0603508
_journal_volume 45
_journal_year 2006
_chemical_formula_sum 'C42 H46 Gd2 N16 O22'
_chemical_formula_weight 1441.45
_chemical_name_systematic
;
 ?
;
_space_group_IT_number 14
_symmetry_cell_setting monoclinic
_symmetry_space_group_name_Hall '-P 2yn'
_symmetry_space_group_name_H-M 'P 1 21/n 1'
_atom_sites_solution_hydrogens geom
_atom_sites_solution_primary direct
_atom_sites_solution_secondary difmap
_audit_creation_method SHELXL-97
_cell_angle_alpha 90.00
_cell_angle_beta 92.8780(10)
_cell_angle_gamma 90.00
_cell_formula_units_Z 4
_cell_length_a 14.2551(8)
_cell_length_b 20.9320(12)
_cell_length_c 17.6226(10)
_cell_measurement_temperature 293(2)
_cell_volume 5251.7(5)
_computing_cell_refinement 'BRUKER Smart'
_computing_data_collection 'BRUKER Smart'
_computing_data_reduction 'BRUKER Shelxtl'
_computing_molecular_graphics 'ORTEP-3 for Windows (Farrugia, 1997)'
_computing_publication_material 'WinGX publication routines (Farrugia, 1999)'
_computing_structure_refinement 'SHELXL-97 (Sheldrick, 1997)'
_computing_structure_solution 'SHELXLS-97 (Sheldrick, 1997)'
_diffrn_ambient_temperature 293(2)
_diffrn_measured_fraction_theta_full 0.974
_diffrn_measured_fraction_theta_max 0.974
_diffrn_measurement_device_type Smart-CCD-1000
_diffrn_radiation_monochromator graphite
_diffrn_radiation_source 'fine-focus sealed tube'
_diffrn_radiation_type MoK\a
_diffrn_radiation_wavelength 0.71073
_diffrn_reflns_av_R_equivalents 0.0712
_diffrn_reflns_av_sigmaI/netI 0.0901
_diffrn_reflns_limit_h_max 10
_diffrn_reflns_limit_h_min -18
_diffrn_reflns_limit_k_max 27
_diffrn_reflns_limit_k_min -25
_diffrn_reflns_limit_l_max 23
_diffrn_reflns_limit_l_min -21
_diffrn_reflns_number 34561
_diffrn_reflns_theta_full 28.03
_diffrn_reflns_theta_max 28.03
_diffrn_reflns_theta_min 1.51
_exptl_absorpt_coefficient_mu 2.600
_exptl_absorpt_correction_T_max 0.6811
_exptl_absorpt_correction_T_min 0.4545
_exptl_absorpt_correction_type empirical
_exptl_absorpt_process_details sadabs
_exptl_crystal_colour colourless
_exptl_crystal_density_diffrn 1.823
_exptl_crystal_density_method 'not measured'
_exptl_crystal_description prism
_exptl_crystal_F_000 2856
_exptl_crystal_size_max 0.36
_exptl_crystal_size_mid 0.25
_exptl_crystal_size_min 0.16
_refine_diff_density_max 1.766
_refine_diff_density_min -0.943
_refine_diff_density_rms 0.148
_refine_ls_extinction_method none
_refine_ls_goodness_of_fit_ref 0.911
_refine_ls_hydrogen_treatment mixed
_refine_ls_matrix_type full
_refine_ls_number_parameters 739
_refine_ls_number_reflns 12398
_refine_ls_number_restraints 0
_refine_ls_restrained_S_all 0.911
_refine_ls_R_factor_all 0.0775
_refine_ls_R_factor_gt 0.0427
_refine_ls_shift/su_max 0.001
_refine_ls_shift/su_mean 0.000
_refine_ls_structure_factor_coef Fsqd
_refine_ls_weighting_details 'calc w=1/[\s^2^(Fo^2^)+(0.0390P)^2^+0.0000P] where P=(Fo^2^+2Fc^2^)/3'
_refine_ls_weighting_scheme calc
_refine_ls_wR_factor_gt 0.0888
_refine_ls_wR_factor_ref 0.0973
_reflns_number_gt 7823
_reflns_number_total 12398
_reflns_threshold_expression >2sigma(I)
_cod_data_source_file ic0603508sup1.cif
_cod_data_source_block '[Gd(L)][Gd(NO3)4(H20)2].2NO3.2H2O'
_cod_depositor_comments
;
The following automatic conversions were performed:

'_symmetry_cell_setting' value 'Monoclinic' changed to 'monoclinic'
according to /home/saulius/struct/CIF-dictionaries/cif_core.dic
dictionary named 'cif_core.dic' version 2.4.2 from 2011-04-26.

Automatic conversion script
Id: cif_fix_values 1891 2012-01-12 08:04:46Z andrius 
;
_cod_original_sg_symbol_H-M P21/n
_cod_database_code 4332421

loop_
_symmetry_equiv_pos_as_xyz
'x, y, z'
'-x+1/2, y+1/2, -z+1/2'
'-x, -y, -z'
'x-1/2, -y-1/2, z-1/2'

loop_
_atom_site_label
_atom_site_type_symbol
_atom_site_fract_x
_atom_site_fract_y
_atom_site_fract_z
_atom_site_U_iso_or_equiv
_atom_site_adp_type
_atom_site_occupancy
_atom_site_symmetry_multiplicity
_atom_site_calc_flag
_atom_site_refinement_flags
C1 C 0.0388(3) 0.4620(2) 0.3324(3) 0.0219(11) Uani 1 1 d .
C2 C -0.0487(4) 0.4592(3) 0.3622(3) 0.0314(13) Uani 1 1 d .
H2 H -0.0830 0.4964 0.3687 0.038 Uiso 1 1 calc R
C3 C -0.0852(4) 0.4009(3) 0.3824(3) 0.0355(15) Uani 1 1 d .
H3 H -0.1434 0.3983 0.4038 0.043 Uiso 1 1 calc R
C4 C -0.0339(4) 0.3472(3) 0.3703(3) 0.0297(13) Uani 1 1 d .
H4 H -0.0574 0.3073 0.3828 0.036 Uiso 1 1 calc R
C5 C 0.0522(3) 0.3523(2) 0.3398(3) 0.0226(11) Uani 1 1 d .
C6 C 0.1075(3) 0.2937(2) 0.3217(3) 0.0267(12) Uani 1 1 d .
H6A H 0.0919 0.2597 0.3562 0.032 Uiso 1 1 calc R
H6B H 0.0895 0.2798 0.2705 0.032 Uiso 1 1 calc R
C7 C 0.2575(4) 0.2498(2) 0.2909(3) 0.0234(11) Uani 1 1 d .
H7A H 0.3223 0.2480 0.3103 0.028 Uiso 1 1 calc R
H7B H 0.2273 0.2102 0.3045 0.028 Uiso 1 1 calc R
C8 C 0.2552(4) 0.2555(2) 0.2060(3) 0.0263(12) Uani 1 1 d .
H8A H 0.1906 0.2538 0.1859 0.032 Uiso 1 1 calc R
H8B H 0.2888 0.2199 0.1849 0.032 Uiso 1 1 calc R
C9 C 0.4019(4) 0.3095(2) 0.1856(3) 0.0298(13) Uani 1 1 d .
H9A H 0.4188 0.2824 0.1438 0.036 Uiso 1 1 calc R
H9B H 0.4214 0.2880 0.2325 0.036 Uiso 1 1 calc R
C10 C 0.4537(4) 0.3711(2) 0.1812(3) 0.0259(12) Uani 1 1 d .
C11 C 0.5421(4) 0.3738(3) 0.1539(3) 0.0420(16) Uani 1 1 d .
H11 H 0.5683 0.3376 0.1329 0.050 Uiso 1 1 calc R
C12 C 0.5921(4) 0.4303(3) 0.1575(4) 0.0493(18) Uani 1 1 d .
H12 H 0.6532 0.4320 0.1414 0.059 Uiso 1 1 calc R
C13 C 0.5499(4) 0.4840(3) 0.1853(3) 0.0345(14) Uani 1 1 d .
H13 H 0.5819 0.5227 0.1878 0.041 Uiso 1 1 calc R
C14 C 0.4598(3) 0.4796(2) 0.2093(3) 0.0221(11) Uani 1 1 d .
C15 C 0.4086(3) 0.5376(2) 0.2356(3) 0.0242(12) Uani 1 1 d .
H15A H 0.4542 0.5692 0.2538 0.029 Uiso 1 1 calc R
H15B H 0.3727 0.5559 0.1928 0.029 Uiso 1 1 calc R
C16 C 0.2828(3) 0.5800(2) 0.3070(3) 0.0225(11) Uani 1 1 d .
H16A H 0.3194 0.6187 0.3020 0.027 Uiso 1 1 calc R
H16B H 0.2594 0.5792 0.3577 0.027 Uiso 1 1 calc R
C17 C 0.2011(3) 0.5808(2) 0.2494(3) 0.0232(11) Uani 1 1 d .
H17A H 0.1609 0.6169 0.2596 0.028 Uiso 1 1 calc R
H17B H 0.2244 0.5864 0.1991 0.028 Uiso 1 1 calc R
C18 C 0.0824(3) 0.5253(2) 0.3147(3) 0.0277(12) Uani 1 1 d .
H18A H 0.0330 0.5560 0.3022 0.033 Uiso 1 1 calc R
H18B H 0.1177 0.5407 0.3595 0.033 Uiso 1 1 calc R
C19 C 0.2420(3) 0.3040(2) 0.4085(3) 0.0244(12) Uani 1 1 d .
H19A H 0.2342 0.2614 0.4289 0.029 Uiso 1 1 calc R
H19B H 0.2037 0.3330 0.4366 0.029 Uiso 1 1 calc R
C20 C 0.3426(4) 0.3232(2) 0.4191(3) 0.0229(11) Uani 1 1 d .
C21 C 0.3937(4) 0.3062(3) 0.4854(3) 0.0314(13) Uani 1 1 d .
H21 H 0.3643 0.2860 0.5247 0.038 Uiso 1 1 calc R
C22 C 0.4882(4) 0.3197(3) 0.4921(3) 0.0375(15) Uani 1 1 d .
H22 H 0.5230 0.3102 0.5367 0.045 Uiso 1 1 calc R
C23 C 0.5310(4) 0.3477(3) 0.4316(3) 0.0321(14) Uani 1 1 d .
H23 H 0.5955 0.3546 0.4331 0.039 Uiso 1 1 calc R
C24 C 0.4755(3) 0.3649(2) 0.3696(3) 0.0258(12) Uani 1 1 d .
H24 H 0.5042 0.3849 0.3296 0.031 Uiso 1 1 calc R
C25 C 0.2669(4) 0.3293(3) 0.1031(3) 0.0380(15) Uani 1 1 d .
H25A H 0.2803 0.2921 0.0727 0.046 Uiso 1 1 calc R
H25B H 0.3014 0.3651 0.0835 0.046 Uiso 1 1 calc R
C26 C 0.1647(5) 0.3433(2) 0.0957(3) 0.0366(15) Uani 1 1 d .
C27 C 0.1155(6) 0.3305(3) 0.0274(4) 0.056(2) Uani 1 1 d .
H27 H 0.1464 0.3166 -0.0147 0.067 Uiso 1 1 calc R
C28 C 0.0174(7) 0.3392(3) 0.0237(5) 0.077(3) Uani 1 1 d .
H28 H -0.0173 0.3335 -0.0219 0.093 Uiso 1 1 calc R
C29 C -0.0263(5) 0.3564(3) 0.0891(4) 0.055(2) Uani 1 1 d .
H29 H -0.0914 0.3589 0.0896 0.066 Uiso 1 1 calc R
C30 C 0.0289(4) 0.3697(3) 0.1533(3) 0.0399(16) Uani 1 1 d .
H30 H -0.0009 0.3827 0.1964 0.048 Uiso 1 1 calc R
C31 C 0.4014(3) 0.5146(2) 0.3687(3) 0.0245(12) Uani 1 1 d .
H31A H 0.4317 0.5546 0.3828 0.029 Uiso 1 1 calc R
H31B H 0.4502 0.4833 0.3608 0.029 Uiso 1 1 calc R
C32 C 0.3433(4) 0.4927(2) 0.4323(3) 0.0232(12) Uani 1 1 d .
C33 C 0.3719(4) 0.5051(3) 0.5068(3) 0.0349(14) Uani 1 1 d .
H33 H 0.4266 0.5283 0.5177 0.042 Uiso 1 1 calc R
C34 C 0.3202(5) 0.4834(3) 0.5644(3) 0.0442(16) Uani 1 1 d .
H34 H 0.3411 0.4887 0.6149 0.053 Uiso 1 1 calc R
C35 C 0.2357(4) 0.4534(3) 0.5460(3) 0.0368(15) Uani 1 1 d .
H35 H 0.1975 0.4393 0.5838 0.044 Uiso 1 1 calc R
C36 C 0.2094(4) 0.4447(2) 0.4707(3) 0.0286(12) Uani 1 1 d .
H36 H 0.1516 0.4257 0.4588 0.034 Uiso 1 1 calc R
C37 C 0.0879(3) 0.5193(2) 0.1794(3) 0.0272(13) Uani 1 1 d .
H37A H 0.0551 0.5596 0.1722 0.033 Uiso 1 1 calc R
H37B H 0.0412 0.4858 0.1821 0.033 Uiso 1 1 calc R
C38 C 0.1471(4) 0.5072(2) 0.1128(3) 0.0301(13) Uani 1 1 d .
C39 C 0.1135(4) 0.5226(3) 0.0401(3) 0.0413(16) Uani 1 1 d .
H39 H 0.0542 0.5406 0.0322 0.050 Uiso 1 1 calc R
C40 C 0.1687(5) 0.5110(3) -0.0208(4) 0.0485(18) Uani 1 1 d .
H40 H 0.1456 0.5184 -0.0703 0.058 Uiso 1 1 calc R
C41 C 0.2577(5) 0.4884(3) -0.0068(3) 0.0466(17) Uani 1 1 d .
H41 H 0.2971 0.4815 -0.0465 0.056 Uiso 1 1 calc R
C42 C 0.2883(4) 0.4761(3) 0.0673(3) 0.0349(14) Uani 1 1 d .
H42 H 0.3500 0.4628 0.0766 0.042 Uiso 1 1 calc R
N1 N 0.0902(3) 0.40919(19) 0.3209(2) 0.0219(9) Uani 1 1 d .
N1N N 0.5631(3) 0.6870(2) 0.2886(3) 0.0300(11) Uani 1 1 d .
N2 N 0.2092(3) 0.30453(18) 0.3276(2) 0.0195(9) Uani 1 1 d .
N2N N 0.8068(4) 0.5602(3) 0.2251(3) 0.0452(14) Uani 1 1 d .
N3 N 0.2996(3) 0.31736(19) 0.1827(2) 0.0252(10) Uani 1 1 d .
N3N N 0.9485(3) 0.6953(3) 0.1902(3) 0.0420(13) Uani 1 1 d .
N4 N 0.4113(3) 0.42346(19) 0.2090(2) 0.0221(9) Uani 1 1 d .
N4N N 0.7816(4) 0.8333(3) 0.2047(4) 0.0632(19) Uani 1 1 d .
N5 N 0.3444(3) 0.52347(18) 0.2968(2) 0.0178(9) Uani 1 1 d .
N5N N 0.9330(7) 0.8509(4) 0.5619(5) 0.098(3) Uani 1 1 d .
N6 N 0.1453(3) 0.52115(18) 0.2511(2) 0.0203(9) Uani 1 1 d .
N6N N 0.6754(4) 0.8271(2) 0.9648(3) 0.0426(13) Uani 1 1 d .
N7 N 0.3818(3) 0.35498(19) 0.3621(2) 0.0218(9) Uani 1 1 d .
N8 N 0.1226(3) 0.3653(2) 0.1579(2) 0.0287(11) Uani 1 1 d .
N9 N 0.2624(3) 0.46210(19) 0.4135(2) 0.0213(9) Uani 1 1 d .
N10 N 0.2332(3) 0.48245(19) 0.1272(2) 0.0251(10) Uani 1 1 d .
O1 O 0.6620(3) 0.69260(18) 0.1131(2) 0.0379(10) Uani 1 1 d .
O1N O 0.6131(2) 0.63776(19) 0.2789(2) 0.0365(10) Uani 1 1 d .
O1W O 0.7518(3) 0.8191(2) 0.4395(3) 0.0594(13) Uani 1 1 d .
O2N O 0.5993(3) 0.74068(19) 0.2709(2) 0.0414(10) Uani 1 1 d .
O2W O 0.9366(3) 0.6759(2) 0.4527(2) 0.0495(12) Uani 1 1 d .
O3N O 0.4851(3) 0.6841(2) 0.3138(2) 0.0413(10) Uani 1 1 d .
O4 O 0.7801(3) 0.7061(2) 0.3670(2) 0.0401(10) Uani 1 1 d .
O4N O 0.8349(3) 0.5974(2) 0.2795(2) 0.0463(11) Uani 1 1 d .
O5N O 0.7419(3) 0.58180(18) 0.1799(2) 0.0345(9) Uani 1 1 d .
O6N O 0.8408(4) 0.5065(3) 0.2160(3) 0.0754(17) Uani 1 1 d .
O7N O 0.9224(3) 0.7238(2) 0.2493(2) 0.0483(12) Uani 1 1 d .
O8N O 0.8844(3) 0.6688(2) 0.1495(2) 0.0467(12) Uani 1 1 d .
O9N O 1.0313(3) 0.6937(2) 0.1738(3) 0.0506(12) Uani 1 1 d .
O10N O 0.7795(4) 0.7922(3) 0.1532(3) 0.0727(18) Uani 1 1 d .
O11N O 0.7625(3) 0.8131(2) 0.2691(3) 0.0632(15) Uani 1 1 d .
O12N O 0.8000(3) 0.8891(2) 0.1916(3) 0.0788(18) Uani 1 1 d .
O13N O 0.8434(5) 0.8691(3) 0.5603(4) 0.116(3) Uani 1 1 d .
O14N O 1.0068(5) 0.8804(3) 0.5967(5) 0.181(5) Uani 1 1 d .
O15N O 0.9460(6) 0.8037(3) 0.5201(4) 0.120(3) Uani 1 1 d .
O16N O 0.6350(3) 0.78016(19) 0.9966(2) 0.0449(11) Uani 1 1 d .
O17N O 0.6219(4) 0.8644(2) 0.9283(3) 0.0777(17) Uani 1 1 d .
O18N O 0.7610(3) 0.8315(2) 0.9685(3) 0.0623(15) Uani 1 1 d .
Gd1 Gd 0.249944(16) 0.416215(11) 0.264848(14) 0.01563(6) Uani 1 1 d .
Gd2 Gd 0.752993(19) 0.695213(14) 0.231432(16) 0.03053(8) Uani 1 1 d .

loop_
_atom_site_aniso_label
_atom_site_aniso_U_11
_atom_site_aniso_U_22
_atom_site_aniso_U_33
_atom_site_aniso_U_23
_atom_site_aniso_U_13
_atom_site_aniso_U_12
C1 0.012(3) 0.024(3) 0.029(3) 0.003(2) -0.001(2) 0.003(2)
C2 0.025(3) 0.033(3) 0.036(3) 0.005(3) 0.007(2) 0.009(2)
C3 0.015(3) 0.053(4) 0.039(4) 0.009(3) 0.008(2) -0.004(3)
C4 0.019(3) 0.033(3) 0.037(3) 0.009(3) 0.002(2) -0.006(2)
C5 0.016(3) 0.023(3) 0.028(3) 0.003(2) -0.004(2) -0.004(2)
C6 0.022(3) 0.018(3) 0.040(4) 0.003(2) 0.000(2) -0.006(2)
C7 0.031(3) 0.010(2) 0.029(3) 0.000(2) 0.003(2) -0.001(2)
C8 0.038(3) 0.011(2) 0.030(3) -0.001(2) 0.000(2) 0.000(2)
C9 0.039(3) 0.021(3) 0.031(3) -0.001(2) 0.014(3) 0.007(2)
C10 0.032(3) 0.026(3) 0.020(3) 0.003(2) 0.009(2) 0.014(2)
C11 0.044(4) 0.029(3) 0.056(4) 0.010(3) 0.029(3) 0.017(3)
C12 0.037(4) 0.040(4) 0.074(5) 0.020(3) 0.033(3) 0.013(3)
C13 0.024(3) 0.032(3) 0.049(4) 0.011(3) 0.014(3) -0.002(2)
C14 0.022(3) 0.022(3) 0.022(3) 0.006(2) 0.000(2) 0.002(2)
C15 0.018(3) 0.020(3) 0.034(3) 0.004(2) 0.004(2) -0.003(2)
C16 0.023(3) 0.013(2) 0.032(3) -0.005(2) 0.005(2) -0.001(2)
C17 0.023(3) 0.014(2) 0.033(3) -0.002(2) 0.004(2) 0.006(2)
C18 0.017(3) 0.025(3) 0.041(3) -0.002(2) 0.005(2) 0.006(2)
C19 0.029(3) 0.022(3) 0.022(3) 0.005(2) 0.006(2) -0.001(2)
C20 0.029(3) 0.014(2) 0.025(3) -0.001(2) 0.001(2) 0.008(2)
C21 0.033(3) 0.036(3) 0.024(3) 0.006(2) -0.003(2) 0.006(3)
C22 0.046(4) 0.030(3) 0.035(4) -0.002(3) -0.016(3) 0.007(3)
C23 0.023(3) 0.029(3) 0.043(4) 0.004(3) -0.010(3) 0.005(2)
C24 0.024(3) 0.022(3) 0.031(3) -0.002(2) 0.002(2) 0.001(2)
C25 0.075(5) 0.017(3) 0.023(3) -0.002(2) 0.006(3) 0.007(3)
C26 0.065(5) 0.013(3) 0.030(4) 0.003(2) -0.013(3) -0.003(3)
C27 0.102(6) 0.031(4) 0.032(4) -0.001(3) -0.025(4) 0.005(4)
C28 0.131(8) 0.029(4) 0.064(6) 0.013(4) -0.071(6) -0.014(4)
C29 0.061(5) 0.036(4) 0.065(5) 0.009(4) -0.038(4) -0.015(3)
C30 0.047(4) 0.024(3) 0.047(4) 0.013(3) -0.021(3) -0.006(3)
C31 0.024(3) 0.022(3) 0.027(3) -0.006(2) -0.004(2) -0.007(2)
C32 0.026(3) 0.016(3) 0.027(3) -0.006(2) -0.002(2) 0.004(2)
C33 0.037(4) 0.036(3) 0.031(4) -0.009(3) -0.003(3) -0.001(3)
C34 0.062(5) 0.045(4) 0.025(3) -0.010(3) 0.001(3) 0.014(3)
C35 0.049(4) 0.036(4) 0.026(3) 0.001(3) 0.012(3) 0.009(3)
C36 0.030(3) 0.025(3) 0.031(3) 0.000(2) 0.008(2) 0.004(2)
C37 0.025(3) 0.016(3) 0.039(3) 0.004(2) -0.009(2) 0.003(2)
C38 0.040(4) 0.018(3) 0.031(3) 0.002(2) -0.010(3) -0.011(2)
C39 0.050(4) 0.029(3) 0.042(4) 0.006(3) -0.017(3) -0.004(3)
C40 0.082(6) 0.032(4) 0.030(4) 0.006(3) -0.011(4) -0.010(3)
C41 0.082(5) 0.033(4) 0.024(4) 0.003(3) 0.006(3) -0.006(3)
C42 0.055(4) 0.022(3) 0.029(3) 0.006(2) 0.005(3) 0.000(3)
N1 0.018(2) 0.018(2) 0.029(3) 0.0008(18) 0.0046(18) 0.0018(17)
N1N 0.023(3) 0.038(3) 0.029(3) -0.002(2) 0.000(2) -0.008(2)
N2 0.020(2) 0.018(2) 0.021(2) 0.0028(17) 0.0013(18) 0.0055(17)
N2N 0.050(4) 0.046(3) 0.039(3) 0.014(3) 0.002(3) 0.006(3)
N3 0.038(3) 0.016(2) 0.021(2) 0.0017(18) 0.001(2) 0.0002(19)
N3N 0.026(3) 0.053(3) 0.047(4) -0.005(3) 0.008(3) -0.014(2)
N4 0.023(2) 0.020(2) 0.023(2) 0.0034(18) 0.0096(18) 0.0039(18)
N4N 0.041(4) 0.057(4) 0.090(6) 0.029(4) -0.015(4) -0.020(3)
N5 0.015(2) 0.018(2) 0.021(2) -0.0010(17) 0.0033(17) 0.0004(16)
N5N 0.133(8) 0.064(5) 0.095(6) -0.006(5) -0.029(6) 0.006(5)
N6 0.020(2) 0.013(2) 0.027(2) 0.0014(17) -0.0008(18) 0.0033(17)
N6N 0.062(4) 0.038(3) 0.028(3) -0.002(2) 0.009(3) -0.001(3)
N7 0.021(2) 0.021(2) 0.024(2) -0.0006(18) -0.0002(18) 0.0021(18)
N8 0.036(3) 0.020(2) 0.029(3) 0.007(2) -0.014(2) -0.007(2)
N9 0.021(2) 0.019(2) 0.024(2) -0.0016(18) 0.0026(18) -0.0006(17)
N10 0.034(3) 0.020(2) 0.022(2) 0.0011(18) 0.003(2) -0.0039(19)
O1 0.042(3) 0.042(2) 0.029(2) 0.0056(18) -0.0056(18) 0.0012(19)
O1N 0.025(2) 0.038(2) 0.047(3) 0.003(2) 0.0036(18) -0.0040(18)
O1W 0.044(3) 0.048(3) 0.088(4) 0.011(3) 0.022(3) 0.005(2)
O2N 0.034(2) 0.037(2) 0.054(3) 0.003(2) 0.010(2) -0.0083(19)
O2W 0.049(3) 0.059(3) 0.039(3) 0.006(2) -0.010(2) -0.004(2)
O3N 0.025(2) 0.053(3) 0.046(3) -0.002(2) 0.0137(19) -0.010(2)
O4 0.036(2) 0.060(3) 0.024(2) 0.0001(19) 0.0000(18) -0.009(2)
O4N 0.047(3) 0.066(3) 0.025(2) 0.005(2) -0.007(2) 0.007(2)
O5N 0.029(2) 0.039(2) 0.035(2) 0.0051(19) 0.0002(18) 0.0008(18)
O6N 0.103(5) 0.067(4) 0.055(3) 0.005(3) -0.009(3) 0.039(3)
O7N 0.027(2) 0.077(3) 0.042(3) -0.016(2) 0.005(2) -0.014(2)
O8N 0.033(2) 0.076(3) 0.032(2) -0.007(2) 0.0023(19) -0.026(2)
O9N 0.025(2) 0.060(3) 0.067(3) -0.014(2) 0.014(2) -0.013(2)
O10N 0.095(4) 0.073(4) 0.048(3) 0.029(3) -0.018(3) -0.047(3)
O11N 0.060(4) 0.054(3) 0.078(4) 0.021(3) 0.026(3) -0.015(2)
O12N 0.069(4) 0.054(3) 0.112(5) 0.043(3) -0.010(3) -0.024(3)
O13N 0.104(5) 0.089(5) 0.151(6) -0.010(4) -0.030(5) 0.055(4)
O14N 0.161(7) 0.109(6) 0.258(10) -0.115(6) -0.158(7) 0.062(5)
O15N 0.233(9) 0.050(4) 0.082(5) -0.029(3) 0.055(5) -0.016(4)
O16N 0.060(3) 0.033(2) 0.043(3) 0.011(2) 0.018(2) 0.006(2)
O17N 0.074(4) 0.073(4) 0.088(4) 0.059(3) 0.020(3) 0.034(3)
O18N 0.041(3) 0.090(4) 0.054(3) 0.014(3) -0.006(2) -0.019(3)
Gd1 0.01536(12) 0.01254(11) 0.01903(13) -0.00029(10) 0.00109(9) -0.00036(10)
Gd2 0.02162(15) 0.04695(18) 0.02290(15) 0.00753(13) -0.00021(11) -0.00926(13)

loop_
_atom_type_symbol
_atom_type_description
_atom_type_scat_dispersion_real
_atom_type_scat_dispersion_imag
_atom_type_scat_source
C C 0.0033 0.0016 'International Tables Vol C Tables 4.2.6.8 and 6.1.1.4'
H H 0.0000 0.0000 'International Tables Vol C Tables 4.2.6.8 and 6.1.1.4'
N N 0.0061 0.0033 'International Tables Vol C Tables 4.2.6.8 and 6.1.1.4'
O O 0.0106 0.0060 'International Tables Vol C Tables 4.2.6.8 and 6.1.1.4'
Gd Gd -0.1653 3.9035 'International Tables Vol C Tables 4.2.6.8 and 6.1.1.4'

loop_
_geom_angle_atom_site_label_1
_geom_angle_atom_site_label_2
_geom_angle_atom_site_label_3
_geom_angle
N1 C1 C2 122.1(5)
N1 C1 C18 117.4(4)
C2 C1 C18 120.5(5)
C3 C2 C1 119.7(5)
C3 C2 H2 120.1
C1 C2 H2 120.1
C4 C3 C2 118.5(5)
C4 C3 H3 120.8
C2 C3 H3 120.8
C3 C4 C5 119.6(5)
C3 C4 H4 120.2
C5 C4 H4 120.2
N1 C5 C4 122.8(5)
N1 C5 C6 116.4(4)
C4 C5 C6 120.7(5)
N2 C6 C5 112.7(4)
N2 C6 H6A 109.0
C5 C6 H6A 109.0
N2 C6 H6B 109.0
C5 C6 H6B 109.0
H6A C6 H6B 107.8
C8 C7 N2 112.4(4)
C8 C7 H7A 109.1
N2 C7 H7A 109.1
C8 C7 H7B 109.1
N2 C7 H7B 109.1
H7A C7 H7B 107.8
C7 C8 N3 110.6(4)
C7 C8 H8A 109.5
N3 C8 H8A 109.5
C7 C8 H8B 109.5
N3 C8 H8B 109.5
H8A C8 H8B 108.1
N3 C9 C10 113.3(4)
N3 C9 H9A 108.9
C10 C9 H9A 108.9
N3 C9 H9B 108.9
C10 C9 H9B 108.9
H9A C9 H9B 107.7
N4 C10 C11 121.9(5)
N4 C10 C9 116.7(5)
C11 C10 C9 121.3(5)
C10 C11 C12 120.0(5)
C10 C11 H11 120.0
C12 C11 H11 120.0
C13 C12 C11 118.8(6)
C13 C12 H12 120.6
C11 C12 H12 120.6
C12 C13 C14 119.1(5)
C12 C13 H13 120.4
C14 C13 H13 120.4
N4 C14 C13 122.5(5)
N4 C14 C15 116.3(4)
C13 C14 C15 121.1(5)
N5 C15 C14 113.1(4)
N5 C15 H15A 109.0
C14 C15 H15A 109.0
N5 C15 H15B 109.0
C14 C15 H15B 109.0
H15A C15 H15B 107.8
N5 C16 C17 111.6(4)
N5 C16 H16A 109.3
C17 C16 H16A 109.3
N5 C16 H16B 109.3
C17 C16 H16B 109.3
H16A C16 H16B 108.0
N6 C17 C16 112.0(4)
N6 C17 H17A 109.2
C16 C17 H17A 109.2
N6 C17 H17B 109.2
C16 C17 H17B 109.2
H17A C17 H17B 107.9
N6 C18 C1 112.3(4)
N6 C18 H18A 109.2
C1 C18 H18A 109.2
N6 C18 H18B 109.2
C1 C18 H18B 109.2
H18A C18 H18B 107.9
N2 C19 C20 112.0(4)
N2 C19 H19A 109.2
C20 C19 H19A 109.2
N2 C19 H19B 109.2
C20 C19 H19B 109.2
H19A C19 H19B 107.9
N7 C20 C21 122.1(5)
N7 C20 C19 118.1(4)
C21 C20 C19 119.8(5)
C22 C21 C20 119.3(5)
C22 C21 H21 120.4
C20 C21 H21 120.4
C21 C22 C23 119.2(5)
C21 C22 H22 120.4
C23 C22 H22 120.4
C24 C23 C22 118.0(5)
C24 C23 H23 121.0
C22 C23 H23 121.0
N7 C24 C23 124.5(5)
N7 C24 H24 117.7
C23 C24 H24 117.7
N3 C25 C26 112.3(5)
N3 C25 H25A 109.2
C26 C25 H25A 109.2
N3 C25 H25B 109.2
C26 C25 H25B 109.2
H25A C25 H25B 107.9
N8 C26 C27 122.7(6)
N8 C26 C25 117.8(5)
C27 C26 C25 119.4(6)
C26 C27 C28 118.3(7)
C26 C27 H27 120.9
C28 C27 H27 120.9
C29 C28 C27 118.8(6)
C29 C28 H28 120.6
C27 C28 H28 120.6
C30 C29 C28 118.3(7)
C30 C29 H29 120.9
C28 C29 H29 120.9
N8 C30 C29 124.4(7)
N8 C30 H30 117.8
C29 C30 H30 117.8
N5 C31 C32 112.2(4)
N5 C31 H31A 109.2
C32 C31 H31A 109.2
N5 C31 H31B 109.2
C32 C31 H31B 109.2
H31A C31 H31B 107.9
N9 C32 C33 122.2(5)
N9 C32 C31 117.4(4)
C33 C32 C31 120.4(5)
C34 C33 C32 120.0(6)
C34 C33 H33 120.0
C32 C33 H33 120.0
C33 C34 C35 118.4(6)
C33 C34 H34 120.8
C35 C34 H34 120.8
C36 C35 C34 118.7(6)
C36 C35 H35 120.7
C34 C35 H35 120.7
N9 C36 C35 123.7(5)
N9 C36 H36 118.2
C35 C36 H36 118.2
N6 C37 C38 111.5(4)
N6 C37 H37A 109.3
C38 C37 H37A 109.3
N6 C37 H37B 109.3
C38 C37 H37B 109.3
H37A C37 H37B 108.0
N10 C38 C39 122.3(6)
N10 C38 C37 117.5(5)
C39 C38 C37 120.2(5)
C40 C39 C38 119.6(6)
C40 C39 H39 120.2
C38 C39 H39 120.2
C41 C40 C39 118.7(6)
C41 C40 H40 120.6
C39 C40 H40 120.6
C40 C41 C42 118.8(6)
C40 C41 H41 120.6
C42 C41 H41 120.6
N10 C42 C41 123.5(6)
N10 C42 H42 118.2
C41 C42 H42 118.2
C1 N1 C5 117.2(4)
C1 N1 Gd1 121.2(3)
C5 N1 Gd1 121.7(3)
O3N N1N O1N 122.6(5)
O3N N1N O2N 121.2(5)
O1N N1N O2N 116.3(5)
O3N N1N Gd2 178.6(4)
O1N N1N Gd2 57.9(3)
O2N N1N Gd2 58.4(3)
C6 N2 C19 109.4(4)
C6 N2 C7 109.0(4)
C19 N2 C7 106.3(4)
C6 N2 Gd1 110.0(3)
C19 N2 Gd1 110.0(3)
C7 N2 Gd1 112.2(3)
O6N N2N O5N 121.3(6)
O6N N2N O4N 122.5(5)
O5N N2N O4N 116.2(5)
O6N N2N Gd2 170.1(5)
O5N N2N Gd2 59.9(3)
O4N N2N Gd2 57.2(3)
C9 N3 C25 108.5(4)
C9 N3 C8 109.0(4)
C25 N3 C8 106.7(4)
C9 N3 Gd1 111.2(3)
C25 N3 Gd1 107.9(3)
C8 N3 Gd1 113.3(3)
O9N N3N O8N 122.0(5)
O9N N3N O7N 122.0(5)
O8N N3N O7N 116.0(5)
O9N N3N Gd2 178.2(4)
O8N N3N Gd2 57.8(3)
O7N N3N Gd2 58.3(3)
C10 N4 C14 117.6(4)
C10 N4 Gd1 121.3(3)
C14 N4 Gd1 121.1(3)
O12N N4N O10N 121.2(7)
O12N N4N O11N 123.5(8)
O10N N4N O11N 115.3(6)
O12N N4N Gd2 175.0(6)
O10N N4N Gd2 56.3(3)
O11N N4N Gd2 59.3(4)
C15 N5 C31 108.4(4)
C15 N5 C16 108.6(4)
C31 N5 C16 107.3(4)
C15 N5 Gd1 109.8(3)
C31 N5 Gd1 108.9(3)
C16 N5 Gd1 113.6(3)
O15N N5N O13N 112.5(8)
O15N N5N O14N 119.7(9)
O13N N5N O14N 127.4(8)
C37 N6 C18 108.8(4)
C37 N6 C17 106.4(4)
C18 N6 C17 108.3(4)
C37 N6 Gd1 109.9(3)
C18 N6 Gd1 109.9(3)
C17 N6 Gd1 113.4(3)
O18N N6N O17N 124.3(6)
O18N N6N O16N 120.2(5)
O17N N6N O16N 115.4(6)
C20 N7 C24 116.6(4)
C20 N7 Gd1 113.1(3)
C24 N7 Gd1 128.3(3)
C30 N8 C26 117.1(5)
C30 N8 Gd1 129.4(4)
C26 N8 Gd1 112.3(4)
C36 N9 C32 116.9(4)
C36 N9 Gd1 127.0(3)
C32 N9 Gd1 114.1(3)
C38 N10 C42 116.8(5)
C38 N10 Gd1 113.1(3)
C42 N10 Gd1 127.0(3)
N1N O1N Gd2 96.7(3)
N1N O2N Gd2 95.9(3)
N2N O4N Gd2 97.0(3)
N2N O5N Gd2 94.5(3)
N3N O7N Gd2 96.1(3)
N3N O8N Gd2 96.7(3)
N4N O10N Gd2 99.0(4)
N4N O11N Gd2 95.8(4)
N1 Gd1 N4 179.73(14)
N1 Gd1 N3 116.05(13)
N4 Gd1 N3 64.13(13)
N1 Gd1 N6 64.64(12)
N4 Gd1 N6 115.37(13)
N3 Gd1 N6 139.60(12)
N1 Gd1 N2 64.39(12)
N4 Gd1 N2 115.60(12)
N3 Gd1 N2 67.04(13)
N6 Gd1 N2 129.03(12)
N1 Gd1 N5 114.94(12)
N4 Gd1 N5 64.88(12)
N3 Gd1 N5 129.01(13)
N6 Gd1 N5 66.33(11)
N2 Gd1 N5 140.42(12)
N1 Gd1 N8 70.77(14)
N4 Gd1 N8 109.50(14)
N3 Gd1 N8 60.61(13)
N6 Gd1 N8 84.85(12)
N2 Gd1 N8 78.18(12)
N5 Gd1 N8 140.98(12)
N1 Gd1 N9 70.71(12)
N4 Gd1 N9 109.02(12)
N3 Gd1 N9 141.13(12)
N6 Gd1 N9 79.03(12)
N2 Gd1 N9 85.25(12)
N5 Gd1 N9 60.21(12)
N8 Gd1 N9 141.48(13)
N1 Gd1 N7 108.95(12)
N4 Gd1 N7 70.86(12)
N3 Gd1 N7 77.66(12)
N6 Gd1 N7 142.42(12)
N2 Gd1 N7 59.72(12)
N5 Gd1 N7 86.53(12)
N8 Gd1 N7 129.84(12)
N9 Gd1 N7 64.65(12)
N1 Gd1 N10 109.16(13)
N4 Gd1 N10 71.02(13)
N3 Gd1 N10 85.78(12)
N6 Gd1 N10 59.22(13)
N2 Gd1 N10 141.75(12)
N5 Gd1 N10 77.62(12)
N8 Gd1 N10 64.83(12)
N9 Gd1 N10 130.06(12)
N7 Gd1 N10 141.88(13)
O1 Gd2 O4 156.27(13)
O1 Gd2 O8N 83.14(13)
O4 Gd2 O8N 120.58(13)
O1 Gd2 O4N 120.10(13)
O4 Gd2 O4N 72.02(14)
O8N Gd2 O4N 70.07(14)
O1 Gd2 O7N 126.36(14)
O4 Gd2 O7N 75.30(13)
O8N Gd2 O7N 51.14(13)
O4N Gd2 O7N 73.67(15)
O1 Gd2 O10N 68.20(14)
O4 Gd2 O10N 116.70(16)
O8N Gd2 O10N 73.76(18)
O4N Gd2 O10N 141.03(17)
O7N Gd2 O10N 72.62(16)
O1 Gd2 O1N 82.79(13)
O4 Gd2 O1N 78.81(13)
O8N Gd2 O1N 136.25(14)
O4N Gd2 O1N 81.91(13)
O7N Gd2 O1N 148.73(13)
O10N Gd2 O1N 136.05(15)
O1 Gd2 O2N 78.98(13)
O4 Gd2 O2N 77.82(13)
O8N Gd2 O2N 159.48(13)
O4N Gd2 O2N 128.16(13)
O7N Gd2 O2N 136.49(14)
O10N Gd2 O2N 90.18(17)
O1N Gd2 O2N 51.09(13)
O1 Gd2 O5N 69.36(12)
O4 Gd2 O5N 116.49(13)
O8N Gd2 O5N 67.65(13)
O4N Gd2 O5N 51.12(12)
O7N Gd2 O5N 108.14(13)
O10N Gd2 O5N 124.81(16)
O1N Gd2 O5N 68.61(13)
O2N Gd2 O5N 114.34(12)
O1 Gd2 O11N 105.47(15)
O4 Gd2 O11N 69.38(15)
O8N Gd2 O11N 109.50(14)
O4N Gd2 O11N 133.54(15)
O7N Gd2 O11N 72.37(15)
O10N Gd2 O11N 49.47(17)
O1N Gd2 O11N 114.16(14)
O2N Gd2 O11N 66.38(13)
O5N Gd2 O11N 174.11(14)
O1 Gd2 N3N 105.40(14)
O4 Gd2 N3N 97.98(14)
O8N Gd2 N3N 25.46(13)
O4N Gd2 N3N 69.28(14)
O7N Gd2 N3N 25.69(13)
O10N Gd2 N3N 71.85(17)
O1N Gd2 N3N 150.39(14)
O2N Gd2 N3N 157.58(13)
O5N Gd2 N3N 87.39(13)
O11N Gd2 N3N 91.43(14)
O1 Gd2 N2N 94.35(14)
O4 Gd2 N2N 95.74(15)
O8N Gd2 N2N 63.70(15)
O4N Gd2 N2N 25.76(13)
O7N Gd2 N2N 89.01(15)
O10N Gd2 N2N 135.77(19)
O1N Gd2 N2N 76.36(14)
O2N Gd2 N2N 127.41(14)
O5N Gd2 N2N 25.63(12)
O11N Gd2 N2N 158.36(16)
N3N Gd2 N2N 74.69(15)

loop_
_geom_bond_atom_site_label_1
_geom_bond_atom_site_label_2
_geom_bond_distance
C1 N1 1.347(6)
C1 C2 1.380(7)
C1 C18 1.503(7)
C2 C3 1.379(7)
C2 H2 0.9300
C3 C4 1.364(7)
C3 H3 0.9300
C4 C5 1.369(7)
C4 H4 0.9300
C5 N1 1.357(6)
C5 C6 1.501(7)
C6 N2 1.466(6)
C6 H6A 0.9700
C6 H6B 0.9700
C7 C8 1.500(7)
C7 N2 1.500(6)
C7 H7A 0.9700
C7 H7B 0.9700
C8 N3 1.508(6)
C8 H8A 0.9700
C8 H8B 0.9700
C9 N3 1.466(6)
C9 C10 1.490(7)
C9 H9A 0.9700
C9 H9B 0.9700
C10 N4 1.355(6)
C10 C11 1.372(7)
C11 C12 1.380(8)
C11 H11 0.9300
C12 C13 1.376(8)
C12 H12 0.9300
C13 C14 1.376(7)
C13 H13 0.9300
C14 N4 1.363(6)
C14 C15 1.502(7)
C15 N5 1.478(6)
C15 H15A 0.9700
C15 H15B 0.9700
C16 N5 1.489(6)
C16 C17 1.505(7)
C16 H16A 0.9700
C16 H16B 0.9700
C17 N6 1.483(6)
C17 H17A 0.9700
C17 H17B 0.9700
C18 N6 1.473(6)
C18 H18A 0.9700
C18 H18B 0.9700
C19 N2 1.478(6)
C19 C20 1.491(7)
C19 H19A 0.9700
C19 H19B 0.9700
C20 N7 1.349(6)
C20 C21 1.392(7)
C21 C22 1.376(7)
C21 H21 0.9300
C22 C23 1.384(8)
C22 H22 0.9300
C23 C24 1.364(7)
C23 H23 0.9300
C24 N7 1.353(6)
C24 H24 0.9300
C25 N3 1.476(6)
C25 C26 1.486(8)
C25 H25A 0.9700
C25 H25B 0.9700
C26 N8 1.357(7)
C26 C27 1.387(8)
C27 C28 1.407(11)
C27 H27 0.9300
C28 C29 1.386(11)
C28 H28 0.9300
C29 C30 1.373(8)
C29 H29 0.9300
C30 N8 1.337(7)
C30 H30 0.9300
C31 N5 1.482(6)
C31 C32 1.498(7)
C31 H31A 0.9700
C31 H31B 0.9700
C32 N9 1.346(6)
C32 C33 1.381(7)
C33 C34 1.363(8)
C33 H33 0.9300
C34 C35 1.382(8)
C34 H34 0.9300
C35 C36 1.372(7)
C35 H35 0.9300
C36 N9 1.341(6)
C36 H36 0.9300
C37 N6 1.471(6)
C37 C38 1.500(8)
C37 H37A 0.9700
C37 H37B 0.9700
C38 N10 1.345(7)
C38 C39 1.384(7)
C39 C40 1.383(9)
C39 H39 0.9300
C40 C41 1.365(9)
C40 H40 0.9300
C41 C42 1.380(7)
C41 H41 0.9300
C42 N10 1.353(7)
C42 H42 0.9300
N1 Gd1 2.532(4)
N1N O3N 1.219(5)
N1N O1N 1.270(6)
N1N O2N 1.282(5)
N1N Gd2 2.941(5)
N2 Gd1 2.663(4)
N2N O6N 1.237(6)
N2N O5N 1.273(6)
N2N O4N 1.284(6)
N2N Gd2 2.933(6)
N3 Gd1 2.642(4)
N3N O9N 1.230(6)
N3N O8N 1.262(6)
N3N O7N 1.271(6)
N3N Gd2 2.915(5)
N4 Gd1 2.551(4)
N4N O12N 1.223(7)
N4N O10N 1.250(8)
N4N O11N 1.253(7)
N4N Gd2 2.960(6)
N5 Gd1 2.664(4)
N5N O15N 1.251(8)
N5N O13N 1.331(9)
N5N O14N 1.342(9)
N6 Gd1 2.660(4)
N6N O18N 1.222(6)
N6N O17N 1.247(6)
N6N O16N 1.283(6)
N7 Gd1 2.791(4)
N8 Gd1 2.764(4)
N9 Gd1 2.787(4)
N10 Gd1 2.794(4)
O1 Gd2 2.401(4)
O1N Gd2 2.508(4)
O2N Gd2 2.518(4)
O4 Gd2 2.411(4)
O4N Gd2 2.485(4)
O5N Gd2 2.544(4)
O7N Gd2 2.493(4)
O8N Gd2 2.484(4)
O10N Gd2 2.494(5)
O11N Gd2 2.557(5)

loop_
_geom_torsion_atom_site_label_1
_geom_torsion_atom_site_label_2
_geom_torsion_atom_site_label_3
_geom_torsion_atom_site_label_4
_geom_torsion
N1 C1 C2 C3 1.1(8)
C18 C1 C2 C3 -176.0(5)
C1 C2 C3 C4 -1.6(8)
C2 C3 C4 C5 1.0(8)
C3 C4 C5 N1 0.2(8)
C3 C4 C5 C6 -176.3(5)
N1 C5 C6 N2 32.7(6)
C4 C5 C6 N2 -150.5(5)
N2 C7 C8 N3 57.4(6)
N3 C9 C10 N4 28.9(7)
N3 C9 C10 C11 -154.2(5)
N4 C10 C11 C12 3.1(9)
C9 C10 C11 C12 -173.6(6)
C10 C11 C12 C13 -3.2(10)
C11 C12 C13 C14 0.7(10)
C12 C13 C14 N4 2.2(8)
C12 C13 C14 C15 -176.3(5)
N4 C14 C15 N5 34.9(6)
C13 C14 C15 N5 -146.5(5)
N5 C16 C17 N6 55.8(6)
N1 C1 C18 N6 32.5(6)
C2 C1 C18 N6 -150.3(5)
N2 C19 C20 N7 18.6(6)
N2 C19 C20 C21 -159.3(4)
N7 C20 C21 C22 -2.9(8)
C19 C20 C21 C22 174.9(5)
C20 C21 C22 C23 -2.4(8)
C21 C22 C23 C24 4.6(8)
C22 C23 C24 N7 -1.9(8)
N3 C25 C26 N8 22.6(7)
N3 C25 C26 C27 -154.2(5)
N8 C26 C27 C28 -1.8(9)
C25 C26 C27 C28 174.9(5)
C26 C27 C28 C29 -3.7(9)
C27 C28 C29 C30 5.6(9)
C28 C29 C30 N8 -2.2(9)
N5 C31 C32 N9 24.1(6)
N5 C31 C32 C33 -154.7(5)
N9 C32 C33 C34 3.3(8)
C31 C32 C33 C34 -178.0(5)
C32 C33 C34 C35 -4.9(9)
C33 C34 C35 C36 2.3(9)
C34 C35 C36 N9 2.0(8)
N6 C37 C38 N10 18.4(6)
N6 C37 C38 C39 -160.3(5)
N10 C38 C39 C40 1.6(8)
C37 C38 C39 C40 -179.8(5)
C38 C39 C40 C41 -4.3(9)
C39 C40 C41 C42 2.0(9)
C40 C41 C42 N10 3.1(9)
C2 C1 N1 C5 0.1(7)
C18 C1 N1 C5 177.3(4)
C2 C1 N1 Gd1 179.4(4)
C18 C1 N1 Gd1 -3.3(6)
C4 C5 N1 C1 -0.8(7)
C6 C5 N1 C1 175.9(4)
C4 C5 N1 Gd1 179.9(4)
C6 C5 N1 Gd1 -3.4(6)
C5 C6 N2 C19 77.8(5)
C5 C6 N2 C7 -166.4(4)
C5 C6 N2 Gd1 -43.1(5)
C20 C19 N2 C6 -172.5(4)
C20 C19 N2 C7 70.0(5)
C20 C19 N2 Gd1 -51.6(4)
C8 C7 N2 C6 79.8(5)
C8 C7 N2 C19 -162.4(4)
C8 C7 N2 Gd1 -42.2(5)
C10 C9 N3 C25 77.5(5)
C10 C9 N3 C8 -166.7(4)
C10 C9 N3 Gd1 -41.0(5)
C26 C25 N3 C9 -175.2(4)
C26 C25 N3 C8 67.5(5)
C26 C25 N3 Gd1 -54.6(5)
C7 C8 N3 C9 81.6(5)
C7 C8 N3 C25 -161.4(4)
C7 C8 N3 Gd1 -42.8(5)
C11 C10 N4 C14 -0.3(8)
C9 C10 N4 C14 176.5(4)
C11 C10 N4 Gd1 -177.3(4)
C9 C10 N4 Gd1 -0.5(6)
C13 C14 N4 C10 -2.4(7)
C15 C14 N4 C10 176.2(4)
C13 C14 N4 Gd1 174.6(4)
C15 C14 N4 Gd1 -6.8(6)
C14 C15 N5 C31 75.7(5)
C14 C15 N5 C16 -167.9(4)
C14 C15 N5 Gd1 -43.2(5)
C32 C31 N5 C15 -173.5(4)
C32 C31 N5 C16 69.4(5)
C32 C31 N5 Gd1 -54.0(4)
C17 C16 N5 C15 81.8(5)
C17 C16 N5 C31 -161.2(4)
C17 C16 N5 Gd1 -40.7(5)
C38 C37 N6 C18 -173.3(4)
C38 C37 N6 C17 70.3(5)
C38 C37 N6 Gd1 -52.9(4)
C1 C18 N6 C37 77.8(5)
C1 C18 N6 C17 -167.0(4)
C1 C18 N6 Gd1 -42.6(5)
C16 C17 N6 C37 -163.0(4)
C16 C17 N6 C18 80.2(5)
C16 C17 N6 Gd1 -42.1(5)
C21 C20 N7 C24 5.6(7)
C19 C20 N7 C24 -172.3(4)
C21 C20 N7 Gd1 -160.0(4)
C19 C20 N7 Gd1 22.1(5)
C23 C24 N7 C20 -3.2(7)
C23 C24 N7 Gd1 159.9(4)
C29 C30 N8 C26 -3.2(8)
C29 C30 N8 Gd1 163.2(4)
C27 C26 N8 C30 5.2(8)
C25 C26 N8 C30 -171.5(5)
C27 C26 N8 Gd1 -163.5(4)
C25 C26 N8 Gd1 19.8(6)
C35 C36 N9 C32 -3.6(7)
C35 C36 N9 Gd1 159.3(4)
C33 C32 N9 C36 0.9(7)
C31 C32 N9 C36 -177.8(4)
C33 C32 N9 Gd1 -164.2(4)
C31 C32 N9 Gd1 17.1(5)
C39 C38 N10 C42 3.3(7)
C37 C38 N10 C42 -175.4(4)
C39 C38 N10 Gd1 -158.0(4)
C37 C38 N10 Gd1 23.3(5)
C41 C42 N10 C38 -5.7(8)
C41 C42 N10 Gd1 152.6(4)
O3N N1N O1N Gd2 -178.4(4)
O2N N1N O1N Gd2 1.1(5)
O3N N1N O2N Gd2 178.4(4)
O1N N1N O2N Gd2 -1.0(5)
O6N N2N O4N Gd2 168.2(6)
O5N N2N O4N Gd2 -11.0(5)
O6N N2N O5N Gd2 -168.5(6)
O4N N2N O5N Gd2 10.7(5)
O9N N3N O7N Gd2 -177.9(5)
O8N N3N O7N Gd2 2.2(5)
O9N N3N O8N Gd2 177.9(5)
O7N N3N O8N Gd2 -2.2(6)
O12N N4N O10N Gd2 174.9(5)
O11N N4N O10N Gd2 -5.9(6)
O12N N4N O11N Gd2 -175.1(6)
O10N N4N O11N Gd2 5.7(6)
C1 N1 Gd1 N4 79(29)
C5 N1 Gd1 N4 -102(29)
C1 N1 Gd1 N3 -149.2(3)
C5 N1 Gd1 N3 30.1(4)
C1 N1 Gd1 N6 -14.3(3)
C5 N1 Gd1 N6 165.0(4)
C1 N1 Gd1 N2 166.5(4)
C5 N1 Gd1 N2 -14.2(3)
C1 N1 Gd1 N5 30.4(4)
C5 N1 Gd1 N5 -150.2(3)
C1 N1 Gd1 N8 -107.7(4)
C5 N1 Gd1 N8 71.6(4)
C1 N1 Gd1 N9 72.4(4)
C5 N1 Gd1 N9 -108.3(4)
C1 N1 Gd1 N7 125.6(4)
C5 N1 Gd1 N7 -55.1(4)
C1 N1 Gd1 N10 -54.5(4)
C5 N1 Gd1 N10 124.9(4)
C10 N4 Gd1 N1 117(29)
C14 N4 Gd1 N1 -60(30)
C10 N4 Gd1 N3 -15.4(3)
C14 N4 Gd1 N3 167.7(4)
C10 N4 Gd1 N6 -150.4(3)
C14 N4 Gd1 N6 32.7(4)
C10 N4 Gd1 N2 29.1(4)
C14 N4 Gd1 N2 -147.8(3)
C10 N4 Gd1 N5 165.1(4)
C14 N4 Gd1 N5 -11.8(3)
C10 N4 Gd1 N8 -56.8(4)
C14 N4 Gd1 N8 126.3(3)
C10 N4 Gd1 N9 123.0(4)
C14 N4 Gd1 N9 -53.9(4)
C10 N4 Gd1 N7 69.8(4)
C14 N4 Gd1 N7 -107.1(4)
C10 N4 Gd1 N10 -110.0(4)
C14 N4 Gd1 N10 73.1(4)
C9 N3 Gd1 N1 -151.2(3)
C25 N3 Gd1 N1 89.9(4)
C8 N3 Gd1 N1 -28.0(3)
C9 N3 Gd1 N4 28.6(3)
C25 N3 Gd1 N4 -90.3(4)
C8 N3 Gd1 N4 151.8(3)
C9 N3 Gd1 N6 128.1(3)
C25 N3 Gd1 N6 9.2(4)
C8 N3 Gd1 N6 -108.8(3)
C9 N3 Gd1 N2 -108.1(3)
C25 N3 Gd1 N2 133.0(4)
C8 N3 Gd1 N2 15.1(3)
C9 N3 Gd1 N5 29.2(4)
C25 N3 Gd1 N5 -89.7(4)
C8 N3 Gd1 N5 152.3(3)
C9 N3 Gd1 N8 162.9(4)
C25 N3 Gd1 N8 44.0(3)
C8 N3 Gd1 N8 -73.9(3)
C9 N3 Gd1 N9 -60.0(4)
C25 N3 Gd1 N9 -178.9(3)
C8 N3 Gd1 N9 63.1(4)
C9 N3 Gd1 N7 -45.9(3)
C25 N3 Gd1 N7 -164.9(4)
C8 N3 Gd1 N7 77.2(3)
C9 N3 Gd1 N10 99.5(3)
C25 N3 Gd1 N10 -19.4(3)
C8 N3 Gd1 N10 -137.3(3)
C37 N6 Gd1 N1 -90.5(3)
C18 N6 Gd1 N1 29.2(3)
C17 N6 Gd1 N1 150.6(3)
C37 N6 Gd1 N4 89.8(3)
C18 N6 Gd1 N4 -150.5(3)
C17 N6 Gd1 N4 -29.1(3)
C37 N6 Gd1 N3 10.6(4)
C18 N6 Gd1 N3 130.3(3)
C17 N6 Gd1 N3 -108.3(3)
C37 N6 Gd1 N2 -89.6(3)
C18 N6 Gd1 N2 30.1(4)
C17 N6 Gd1 N2 151.5(3)
C37 N6 Gd1 N5 133.7(3)
C18 N6 Gd1 N5 -106.6(3)
C17 N6 Gd1 N5 14.7(3)
C37 N6 Gd1 N8 -19.4(3)
C18 N6 Gd1 N8 100.4(3)
C17 N6 Gd1 N8 -138.3(3)
C37 N6 Gd1 N9 -164.2(3)
C18 N6 Gd1 N9 -44.5(3)
C17 N6 Gd1 N9 76.9(3)
C37 N6 Gd1 N7 -179.0(3)
C18 N6 Gd1 N7 -59.3(4)
C17 N6 Gd1 N7 62.1(4)
C37 N6 Gd1 N10 44.3(3)
C18 N6 Gd1 N10 164.0(3)
C17 N6 Gd1 N10 -74.6(3)
C6 N2 Gd1 N1 29.2(3)
C19 N2 Gd1 N1 -91.3(3)
C7 N2 Gd1 N1 150.7(3)
C6 N2 Gd1 N4 -151.1(3)
C19 N2 Gd1 N4 88.4(3)
C7 N2 Gd1 N4 -29.6(3)
C6 N2 Gd1 N3 -107.8(3)
C19 N2 Gd1 N3 131.7(3)
C7 N2 Gd1 N3 13.6(3)
C6 N2 Gd1 N6 28.3(4)
C19 N2 Gd1 N6 -92.2(3)
C7 N2 Gd1 N6 149.8(3)
C6 N2 Gd1 N5 128.1(3)
C19 N2 Gd1 N5 7.6(4)
C7 N2 Gd1 N5 -110.5(3)
C6 N2 Gd1 N8 -44.9(3)
C19 N2 Gd1 N8 -165.5(3)
C7 N2 Gd1 N8 76.5(3)
C6 N2 Gd1 N9 100.1(3)
C19 N2 Gd1 N9 -20.4(3)
C7 N2 Gd1 N9 -138.5(3)
C6 N2 Gd1 N7 163.4(3)
C19 N2 Gd1 N7 42.9(3)
C7 N2 Gd1 N7 -75.1(3)
C6 N2 Gd1 N10 -59.6(4)
C19 N2 Gd1 N10 179.9(3)
C7 N2 Gd1 N10 61.8(4)
C15 N5 Gd1 N1 -152.2(3)
C31 N5 Gd1 N1 89.2(3)
C16 N5 Gd1 N1 -30.4(3)
C15 N5 Gd1 N4 28.0(3)
C31 N5 Gd1 N4 -90.6(3)
C16 N5 Gd1 N4 149.8(3)
C15 N5 Gd1 N3 27.4(3)
C31 N5 Gd1 N3 -91.2(3)
C16 N5 Gd1 N3 149.2(3)
C15 N5 Gd1 N6 -108.2(3)
C31 N5 Gd1 N6 133.2(3)
C16 N5 Gd1 N6 13.6(3)
C15 N5 Gd1 N2 128.5(3)
C31 N5 Gd1 N2 9.9(4)
C16 N5 Gd1 N2 -109.7(3)
C15 N5 Gd1 N8 -62.4(4)
C31 N5 Gd1 N8 179.0(3)
C16 N5 Gd1 N8 59.4(4)
C15 N5 Gd1 N9 161.1(3)
C31 N5 Gd1 N9 42.5(3)
C16 N5 Gd1 N9 -77.1(3)
C15 N5 Gd1 N7 98.4(3)
C31 N5 Gd1 N7 -20.1(3)
C16 N5 Gd1 N7 -139.7(3)
C15 N5 Gd1 N10 -46.7(3)
C31 N5 Gd1 N10 -165.2(3)
C16 N5 Gd1 N10 75.2(3)
C30 N8 Gd1 N1 21.6(4)
C26 N8 Gd1 N1 -171.5(4)
C30 N8 Gd1 N4 -158.4(4)
C26 N8 Gd1 N4 8.5(4)
C30 N8 Gd1 N3 158.5(5)
C26 N8 Gd1 N3 -34.6(3)
C30 N8 Gd1 N6 -43.3(4)
C26 N8 Gd1 N6 123.6(3)
C30 N8 Gd1 N2 88.4(4)
C26 N8 Gd1 N2 -104.7(3)
C30 N8 Gd1 N5 -84.6(5)
C26 N8 Gd1 N5 82.3(4)
C30 N8 Gd1 N9 21.9(5)
C26 N8 Gd1 N9 -171.2(3)
C30 N8 Gd1 N7 120.6(4)
C26 N8 Gd1 N7 -72.4(4)
C30 N8 Gd1 N10 -101.6(4)
C26 N8 Gd1 N10 65.3(3)
C36 N9 Gd1 N1 28.5(4)
C32 N9 Gd1 N1 -168.2(3)
C36 N9 Gd1 N4 -151.4(4)
C32 N9 Gd1 N4 11.9(3)
C36 N9 Gd1 N3 -79.3(4)
C32 N9 Gd1 N3 84.0(4)
C36 N9 Gd1 N6 95.3(4)
C32 N9 Gd1 N6 -101.4(3)
C36 N9 Gd1 N2 -36.0(4)
C32 N9 Gd1 N2 127.3(3)
C36 N9 Gd1 N5 164.2(4)
C32 N9 Gd1 N5 -32.5(3)
C36 N9 Gd1 N8 28.3(5)
C32 N9 Gd1 N8 -168.4(3)
C36 N9 Gd1 N7 -94.6(4)
C32 N9 Gd1 N7 68.7(3)
C36 N9 Gd1 N10 127.8(4)
C32 N9 Gd1 N10 -68.9(4)
C20 N7 Gd1 N1 8.3(4)
C24 N7 Gd1 N1 -155.3(4)
C20 N7 Gd1 N4 -171.9(4)
C24 N7 Gd1 N4 24.5(4)
C20 N7 Gd1 N3 -105.3(3)
C24 N7 Gd1 N3 91.1(4)
C20 N7 Gd1 N6 81.1(4)
C24 N7 Gd1 N6 -82.5(4)
C20 N7 Gd1 N2 -34.9(3)
C24 N7 Gd1 N2 161.6(4)
C20 N7 Gd1 N5 123.5(3)
C24 N7 Gd1 N5 -40.1(4)
C20 N7 Gd1 N8 -72.1(4)
C24 N7 Gd1 N8 124.3(4)
C20 N7 Gd1 N9 65.0(3)
C24 N7 Gd1 N9 -98.6(4)
C20 N7 Gd1 N10 -171.7(3)
C24 N7 Gd1 N10 24.8(5)
C38 N10 Gd1 N1 6.5(4)
C42 N10 Gd1 N1 -152.5(4)
C38 N10 Gd1 N4 -173.3(4)
C42 N10 Gd1 N4 27.7(4)
C38 N10 Gd1 N3 122.6(3)
C42 N10 Gd1 N3 -36.4(4)
C38 N10 Gd1 N6 -36.2(3)
C42 N10 Gd1 N6 164.8(5)
C38 N10 Gd1 N2 79.1(4)
C42 N10 Gd1 N2 -79.9(5)
C38 N10 Gd1 N5 -105.9(3)
C42 N10 Gd1 N5 95.1(4)
C38 N10 Gd1 N8 63.2(3)
C42 N10 Gd1 N8 -95.8(4)
C38 N10 Gd1 N9 -74.0(4)
C42 N10 Gd1 N9 127.0(4)
C38 N10 Gd1 N7 -173.6(3)
C42 N10 Gd1 N7 27.4(5)
N3N O8N Gd2 O1 151.0(3)
N3N O8N Gd2 O4 -30.0(4)
N3N O8N Gd2 O4N -83.5(3)
N3N O8N Gd2 O7N 1.3(3)
N3N O8N Gd2 O10N 81.8(3)
N3N O8N Gd2 O1N -136.9(3)
N3N O8N Gd2 O2N 121.6(4)
N3N O8N Gd2 O5N -138.5(4)
N3N O8N Gd2 O11N 47.0(4)
N3N O8N Gd2 N2N -110.7(4)
N2N O4N Gd2 O1 -1.5(4)
N2N O4N Gd2 O4 156.1(4)
N2N O4N Gd2 O8N -70.5(3)
N2N O4N Gd2 O7N -124.4(4)
N2N O4N Gd2 O10N -93.4(4)
N2N O4N Gd2 O1N 75.3(3)
N2N O4N Gd2 O2N 98.6(3)
N2N O4N Gd2 O5N 6.3(3)
N2N O4N Gd2 O11N -168.9(3)
N2N O4N Gd2 N3N -97.7(3)
N3N O7N Gd2 O1 -39.7(4)
N3N O7N Gd2 O4 151.2(4)
N3N O7N Gd2 O8N -1.3(3)
N3N O7N Gd2 O4N 76.0(4)
N3N O7N Gd2 O10N -84.1(4)
N3N O7N Gd2 O1N 116.2(4)
N3N O7N Gd2 O2N -155.2(3)
N3N O7N Gd2 O5N 37.7(4)
N3N O7N Gd2 O11N -136.2(4)
N3N O7N Gd2 N2N 55.0(4)
N4N O10N Gd2 O1 139.5(5)
N4N O10N Gd2 O4 -15.0(5)
N4N O10N Gd2 O8N -131.5(4)
N4N O10N Gd2 O4N -109.1(5)
N4N O10N Gd2 O7N -77.9(4)
N4N O10N Gd2 O1N 87.0(4)
N4N O10N Gd2 O2N 61.4(4)
N4N O10N Gd2 O5N -178.3(4)
N4N O10N Gd2 O11N 3.4(4)
N4N O10N Gd2 N3N -104.9(4)
N4N O10N Gd2 N2N -147.6(4)
N1N O1N Gd2 O1 -82.3(3)
N1N O1N Gd2 O4 82.7(3)
N1N O1N Gd2 O8N -154.4(3)
N1N O1N Gd2 O4N 155.8(3)
N1N O1N Gd2 O7N 117.2(3)
N1N O1N Gd2 O10N -34.4(4)
N1N O1N Gd2 O2N -0.6(3)
N1N O1N Gd2 O5N -152.9(3)
N1N O1N Gd2 O11N 21.5(3)
N1N O1N Gd2 N3N 169.1(3)
N1N O1N Gd2 N2N -178.5(3)
N1N O2N Gd2 O1 90.2(3)
N1N O2N Gd2 O4 -84.7(3)
N1N O2N Gd2 O8N 120.1(4)
N1N O2N Gd2 O4N -29.6(4)
N1N O2N Gd2 O7N -137.6(3)
N1N O2N Gd2 O10N 157.9(3)
N1N O2N Gd2 O1N 0.6(3)
N1N O2N Gd2 O5N 29.0(3)
N1N O2N Gd2 O11N -157.4(3)
N1N O2N Gd2 N3N -166.1(3)
N1N O2N Gd2 N2N 3.2(4)
N2N O5N Gd2 O1 166.5(3)
N2N O5N Gd2 O4 -38.7(3)
N2N O5N Gd2 O8N 75.5(3)
N2N O5N Gd2 O4N -6.3(3)
N2N O5N Gd2 O7N 43.5(3)
N2N O5N Gd2 O10N 124.6(3)
N2N O5N Gd2 O1N -103.3(3)
N2N O5N Gd2 O2N -126.8(3)
N2N O5N Gd2 O11N 137.5(12)
N2N O5N Gd2 N3N 58.9(3)
N4N O11N Gd2 O1 -45.4(4)
N4N O11N Gd2 O4 159.0(4)
N4N O11N Gd2 O8N 42.7(4)
N4N O11N Gd2 O4N 123.4(4)
N4N O11N Gd2 O7N 78.5(4)
N4N O11N Gd2 O10N -3.4(4)
N4N O11N Gd2 O1N -134.3(3)
N4N O11N Gd2 O2N -115.6(4)
N4N O11N Gd2 O5N -17.4(15)
N4N O11N Gd2 N3N 61.0(4)
N4N O11N Gd2 N2N 110.2(5)
O9N N3N Gd2 O1 -114(14)
O8N N3N Gd2 O1 -29.9(4)
O7N N3N Gd2 O1 147.8(3)
O9N N3N Gd2 O4 70(14)
O8N N3N Gd2 O4 154.2(3)
O7N N3N Gd2 O4 -28.1(4)
O9N N3N Gd2 O8N -84(14)
O7N N3N Gd2 O8N 177.7(6)
O9N N3N Gd2 O4N 3(14)
O8N N3N Gd2 O4N 87.0(3)
O7N N3N Gd2 O4N -95.3(4)
O9N N3N Gd2 O7N 98(14)
O8N N3N Gd2 O7N -177.7(6)
O9N N3N Gd2 O10N -174(100)
O8N N3N Gd2 O10N -90.2(4)
O7N N3N Gd2 O10N 87.5(4)
O9N N3N Gd2 O1N -11(14)
O8N N3N Gd2 O1N 72.9(4)
O7N N3N Gd2 O1N -109.4(4)
O9N N3N Gd2 O2N 147(14)
O8N N3N Gd2 O2N -128.4(4)
O7N N3N Gd2 O2N 49.3(6)
O9N N3N Gd2 O5N -46(14)
O8N N3N Gd2 O5N 37.8(3)
O7N N3N Gd2 O5N -144.5(4)
O9N N3N Gd2 O11N 140(14)
O8N N3N Gd2 O11N -136.4(3)
O7N N3N Gd2 O11N 41.3(4)
O9N N3N Gd2 N2N -24(14)
O8N N3N Gd2 N2N 60.4(3)
O7N N3N Gd2 N2N -121.9(4)
O6N N2N Gd2 O1 87(3)
O5N N2N Gd2 O1 -12.7(3)
O4N N2N Gd2 O1 178.7(3)
O6N N2N Gd2 O4 -114(3)
O5N N2N Gd2 O4 145.8(3)
O4N N2N Gd2 O4 -22.8(3)
O6N N2N Gd2 O8N 7(3)
O5N N2N Gd2 O8N -92.8(3)
O4N N2N Gd2 O8N 98.6(3)
O6N N2N Gd2 O4N -92(3)
O5N N2N Gd2 O4N 168.6(5)
O6N N2N Gd2 O7N -39(3)
O5N N2N Gd2 O7N -139.1(3)
O4N N2N Gd2 O7N 52.3(3)
O6N N2N Gd2 O10N 24(3)
O5N N2N Gd2 O10N -75.6(4)
O4N N2N Gd2 O10N 115.8(3)
O6N N2N Gd2 O1N 169(3)
O5N N2N Gd2 O1N 68.8(3)
O4N N2N Gd2 O1N -99.8(3)
O6N N2N Gd2 O2N 166(3)
O5N N2N Gd2 O2N 66.8(4)
O4N N2N Gd2 O2N -101.8(3)
O6N N2N Gd2 O5N 100(3)
O4N N2N Gd2 O5N -168.6(5)
O6N N2N Gd2 O11N -69(3)
O5N N2N Gd2 O11N -169.2(4)
O4N N2N Gd2 O11N 22.2(6)
O6N N2N Gd2 N3N -18(3)
O5N N2N Gd2 N3N -117.5(3)
O4N N2N Gd2 N3N 73.9(3)
